data_4031720
loop_
_publ_author_name
'Wang, Chun-Chieh'
'Ku, Yi-Chen'
'Chuang, Gary Jing'

_publ_section_title
;
 Photoinduced Decarbonylative Rearrangement of Bicyclo[2.2.2]Octenones:
 Synthesis of the Marasmane Skeleton.
;
_journal_issue 21
_journal_name_full 'The Journal of organic chemistry'
_journal_page_first 10979
_journal_page_last 10991
_journal_paper_doi 10.1021/acs.joc.5b02140
_journal_volume 80
_journal_year 2015
_chemical_formula_moiety 'C16 H20 O6'
_chemical_formula_sum 'C16 H20 O6'
_chemical_formula_weight 308.32
_chemical_name_systematic
; 
 ? 
;
_space_group_IT_number 14
_symmetry_cell_setting monoclinic
_symmetry_space_group_name_Hall '-P 2yn'
_symmetry_space_group_name_H-M 'P 1 21/n 1'
_atom_sites_solution_hydrogens geom
_atom_sites_solution_primary direct
_atom_sites_solution_secondary difmap
_audit_creation_method SHELXL-97
_cell_angle_alpha 90.00
_cell_angle_beta 94.259(2)
_cell_angle_gamma 90.00
_cell_formula_units_Z 4
_cell_length_a 11.5436(4)
_cell_length_b 9.1664(3)
_cell_length_c 14.9308(5)
_cell_measurement_reflns_used 5263
_cell_measurement_temperature 296(2)
_cell_measurement_theta_max 25.5707
_cell_measurement_theta_min 2.3153
_cell_volume 1575.51(9)
_computing_cell_refinement 'SAINT V8.18C (Bruker AXS Inc., 2011)'
_computing_data_collection 'APEX2 (Bruker AXS, 2010)'
_computing_data_reduction 'SAINT V8.18C (Bruker AXS Inc., 2011)'
_computing_molecular_graphics 'SHELXTL (Sheldrick, 2008)'
_computing_publication_material SHELXTL
_computing_structure_refinement 'SHELXL-97 (Sheldrick, 2008)'
_computing_structure_solution 'SHELXS-97 (Sheldrick, 2008)'
_diffrn_ambient_temperature 296(2)
_diffrn_detector_area_resol_mean 8.3333
_diffrn_measured_fraction_theta_full 0.998
_diffrn_measured_fraction_theta_max 0.998
_diffrn_measurement_device_type 'Bruker APEX-II CCD'
_diffrn_measurement_method '\f and \w scans'
_diffrn_radiation_monochromator graphite
_diffrn_radiation_source 'fine-focus sealed tube'
_diffrn_radiation_type MoK\a
_diffrn_radiation_wavelength 0.71073
_diffrn_reflns_av_R_equivalents 0.0387
_diffrn_reflns_av_sigmaI/netI 0.0479
_diffrn_reflns_limit_h_max 15
_diffrn_reflns_limit_h_min -15
_diffrn_reflns_limit_k_max 12
_diffrn_reflns_limit_k_min -10
_diffrn_reflns_limit_l_max 19
_diffrn_reflns_limit_l_min -18
_diffrn_reflns_number 14916
_diffrn_reflns_theta_full 28.34
_diffrn_reflns_theta_max 28.34
_diffrn_reflns_theta_min 2.15
_exptl_absorpt_coefficient_mu 0.099
_exptl_absorpt_correction_T_max 0.7457
_exptl_absorpt_correction_T_min 0.7039
_exptl_absorpt_correction_type multi-scan
_exptl_absorpt_process_details 'SADABS V2008/1 (Bruker AXS Inc.)'
_exptl_crystal_colour colourless
_exptl_crystal_density_diffrn 1.300
_exptl_crystal_density_meas ?
_exptl_crystal_density_method 'not measured'
_exptl_crystal_description lamellar
_exptl_crystal_F_000 656
_exptl_crystal_size_max 0.2
_exptl_crystal_size_mid 0.2
_exptl_crystal_size_min 0.2
_refine_diff_density_max 0.243
_refine_diff_density_min -0.194
_refine_diff_density_rms 0.046
_refine_ls_extinction_method none
_refine_ls_goodness_of_fit_ref 1.028
_refine_ls_hydrogen_treatment mixed
_refine_ls_matrix_type full
_refine_ls_number_parameters 199
_refine_ls_number_reflns 3924
_refine_ls_number_restraints 0
_refine_ls_restrained_S_all 1.028
_refine_ls_R_factor_all 0.1115
_refine_ls_R_factor_gt 0.0540
_refine_ls_shift/su_max 0.000
_refine_ls_shift/su_mean 0.000
_refine_ls_structure_factor_coef Fsqd
_refine_ls_weighting_details 'calc w=1/[\s^2^(Fo^2^)+(0.0708P)^2^+0.2431P] where P=(Fo^2^+2Fc^2^)/3'
_refine_ls_weighting_scheme calc
_refine_ls_wR_factor_gt 0.1306
_refine_ls_wR_factor_ref 0.1585
_reflns_number_gt 2125
_reflns_number_total 3924
_reflns_threshold_expression >2sigma(I)
_cod_data_source_file jo5b02140_si_002.cif
_cod_data_source_block 1
_cod_depositor_comments
;
The following automatic conversions were performed:

'_exptl_crystal_density_meas' value 'not measured' was changed to '?'
- the value is perceived as not measured.

Automatic conversion script
Id: cif_fix_values 3271 2015-04-21 07:52:19Z andrius 

 Adding full bibliography for 4031719--4031720.cif.

2020-10-09
Z value and formula fixed to values more according to usual
chemical conventions.                 miguel
;
_cod_original_formula_sum 'C1.39 H1.74 O0.52'
_cod_original_formula_weight 26.81
_cod_original_formula_moiety 'C1.39 H1.74 O0.52'
_cod_original_formula_units_Z 46
_cod_database_code 4031720

loop_
_symmetry_equiv_pos_as_xyz
'x, y, z'
'-x+1/2, y+1/2, -z+1/2'
'-x, -y, -z'
'x-1/2, -y-1/2, z-1/2'

loop_
_atom_site_label
_atom_site_type_symbol
_atom_site_fract_x
_atom_site_fract_y
_atom_site_fract_z
_atom_site_U_iso_or_equiv
_atom_site_adp_type
_atom_site_occupancy
_atom_site_symmetry_multiplicity
_atom_site_calc_flag
_atom_site_refinement_flags
C1 C 0.6560(2) 0.1932(3) 0.02340(18) 0.0659(7) Uani 1 1 d .
H1A H 0.6847 0.2139 -0.0340 0.099 Uiso 1 1 calc R
H1B H 0.6027 0.1129 0.0177 0.099 Uiso 1 1 calc R
H1C H 0.7198 0.1685 0.0656 0.099 Uiso 1 1 calc R
C2 C 0.7355(2) 0.3434(3) 0.2214(2) 0.0766(8) Uani 1 1 d .
H2A H 0.7824 0.3000 0.2701 0.115 Uiso 1 1 calc R
H2B H 0.7195 0.4432 0.2357 0.115 Uiso 1 1 calc R
H2C H 0.7765 0.3398 0.1678 0.115 Uiso 1 1 calc R
C3 C 0.54868(16) 0.3126(2) 0.13780(13) 0.0410(5) Uani 1 1 d .
C4 C 0.50709(19) 0.4713(2) 0.15147(14) 0.0472(5) Uani 1 1 d .
C5 C 0.37779(18) 0.4796(2) 0.15915(14) 0.0482(5) Uani 1 1 d .
H5A H 0.3518 0.5795 0.1695 0.058 Uiso 1 1 calc R
C6 C 0.35349(19) 0.3794(3) 0.23505(14) 0.0514(6) Uani 1 1 d .
H6A H 0.3173 0.4118 0.2850 0.062 Uiso 1 1 calc R
C7 C 0.38651(17) 0.2430(2) 0.22665(14) 0.0472(5) Uani 1 1 d .
H7A H 0.3764 0.1728 0.2704 0.057 Uiso 1 1 calc R
C8 C 0.44219(16) 0.2091(2) 0.14054(13) 0.0377(5) Uani 1 1 d .
C9 C 0.4897(2) -0.0348(3) 0.19813(19) 0.0759(8) Uani 1 1 d .
H9A H 0.5116 -0.1289 0.1768 0.114 Uiso 1 1 calc R
H9B H 0.4181 -0.0430 0.2266 0.114 Uiso 1 1 calc R
H9C H 0.5494 0.0011 0.2407 0.114 Uiso 1 1 calc R
C10 C 0.35446(16) 0.25316(19) 0.06192(13) 0.0354(4) Uani 1 1 d .
H10A H 0.3892 0.2369 0.0048 0.043 Uiso 1 1 calc R
C11 C 0.32189(17) 0.4156(2) 0.07003(13) 0.0402(5) Uani 1 1 d .
H11A H 0.3485 0.4703 0.0190 0.048 Uiso 1 1 calc R
C12 C 0.19067(19) 0.4211(2) 0.06823(13) 0.0464(5) Uani 1 1 d .
C13 C 0.23887(17) 0.1718(2) 0.06123(13) 0.0412(5) Uani 1 1 d .
C14 C 0.13891(17) 0.2760(2) 0.03731(14) 0.0466(5) Uani 1 1 d .
C15 C 0.1233(2) 0.2824(3) -0.06672(17) 0.0731(8) Uani 1 1 d .
H15A H 0.0901 0.1924 -0.0893 0.110 Uiso 1 1 calc R
H15B H 0.1976 0.2968 -0.0904 0.110 Uiso 1 1 calc R
H15C H 0.0727 0.3618 -0.0848 0.110 Uiso 1 1 calc R
C16 C 0.0273(2) 0.2366(3) 0.0777(2) 0.0760(8) Uani 1 1 d .
H16A H 0.0402 0.2333 0.1419 0.114 Uiso 1 1 calc R
H16B H 0.0012 0.1429 0.0558 0.114 Uiso 1 1 calc R
H16C H -0.0308 0.3087 0.0612 0.114 Uiso 1 1 calc R
O1 O 0.57163(15) 0.57473(17) 0.15281(13) 0.0715(5) Uani 1 1 d .
O2 O 0.62798(12) 0.26434(16) 0.20727(10) 0.0549(4) Uani 1 1 d .
O3 O 0.59732(12) 0.31982(14) 0.05474(9) 0.0477(4) Uani 1 1 d .
O4 O 0.47496(12) 0.06298(14) 0.12509(10) 0.0504(4) Uani 1 1 d .
O5 O 0.22632(13) 0.04414(16) 0.07727(11) 0.0608(5) Uani 1 1 d .
O6 O 0.13590(14) 0.52606(18) 0.08946(12) 0.0677(5) Uani 1 1 d .

loop_
_atom_site_aniso_label
_atom_site_aniso_U_11
_atom_site_aniso_U_22
_atom_site_aniso_U_33
_atom_site_aniso_U_23
_atom_site_aniso_U_13
_atom_site_aniso_U_12
C1 0.0630(15) 0.0586(14) 0.0798(19) -0.0056(13) 0.0300(13) 0.0074(12)
C2 0.0449(14) 0.093(2) 0.089(2) 0.0157(16) -0.0119(13) -0.0160(13)
C3 0.0389(11) 0.0439(11) 0.0400(12) 0.0038(9) 0.0025(9) 0.0009(9)
C4 0.0497(13) 0.0450(12) 0.0466(13) -0.0050(10) 0.0021(10) -0.0020(10)
C5 0.0502(13) 0.0427(12) 0.0521(13) -0.0110(10) 0.0067(10) 0.0058(10)
C6 0.0488(13) 0.0688(15) 0.0367(12) -0.0091(11) 0.0048(9) 0.0013(11)
C7 0.0434(12) 0.0607(14) 0.0372(12) 0.0091(10) 0.0006(9) -0.0015(10)
C8 0.0374(10) 0.0368(11) 0.0391(12) 0.0039(9) 0.0029(8) 0.0056(8)
C9 0.0785(18) 0.0576(15) 0.089(2) 0.0274(14) -0.0086(15) 0.0169(13)
C10 0.0389(10) 0.0367(10) 0.0311(10) 0.0023(8) 0.0057(8) 0.0056(8)
C11 0.0454(12) 0.0372(11) 0.0384(11) 0.0038(9) 0.0059(9) 0.0074(9)
C12 0.0485(12) 0.0508(13) 0.0396(12) 0.0031(10) 0.0009(9) 0.0150(10)
C13 0.0445(12) 0.0459(12) 0.0331(11) -0.0016(9) 0.0030(8) 0.0041(9)
C14 0.0396(11) 0.0538(13) 0.0458(13) -0.0038(10) -0.0007(9) 0.0077(10)
C15 0.0776(18) 0.0841(18) 0.0538(16) -0.0091(13) -0.0204(13) 0.0199(14)
C16 0.0435(13) 0.0813(18) 0.105(2) -0.0056(16) 0.0151(14) 0.0045(13)
O1 0.0632(11) 0.0503(10) 0.1008(14) -0.0138(9) 0.0043(10) -0.0125(8)
O2 0.0384(8) 0.0677(10) 0.0570(10) 0.0132(8) -0.0064(7) -0.0063(7)
O3 0.0505(8) 0.0446(8) 0.0501(9) 0.0045(7) 0.0168(7) 0.0032(7)
O4 0.0538(9) 0.0379(8) 0.0594(10) 0.0103(7) 0.0037(7) 0.0086(6)
O5 0.0506(9) 0.0461(10) 0.0858(12) 0.0079(8) 0.0052(8) -0.0035(7)
O6 0.0604(11) 0.0624(10) 0.0794(12) -0.0129(9) -0.0006(9) 0.0252(8)

loop_
_atom_type_symbol
_atom_type_description
_atom_type_scat_dispersion_real
_atom_type_scat_dispersion_imag
_atom_type_scat_source
C C 0.0033 0.0016 'International Tables Vol C Tables 4.2.6.8 and 6.1.1.4'
H H 0.0000 0.0000 'International Tables Vol C Tables 4.2.6.8 and 6.1.1.4'
O O 0.0106 0.0060 'International Tables Vol C Tables 4.2.6.8 and 6.1.1.4'

loop_
_geom_angle_atom_site_label_1
_geom_angle_atom_site_label_2
_geom_angle_atom_site_label_3
_geom_angle
O3 C3 O2 112.78(15)
O3 C3 C4 102.75(15)
O2 C3 C4 112.95(16)
O3 C3 C8 114.95(16)
O2 C3 C8 105.17(15)
C4 C3 C8 108.41(15)
O1 C4 C5 125.0(2)
O1 C4 C3 122.92(19)
C5 C4 C3 112.04(17)
C6 C5 C4 105.56(18)
C6 C5 C11 109.13(17)
C4 C5 C11 105.50(16)
C7 C6 C5 115.94(19)
C6 C7 C8 114.90(19)
O4 C8 C7 117.97(16)
O4 C8 C10 106.95(15)
C7 C8 C10 107.22(15)
O4 C8 C3 110.58(15)
C7 C8 C3 106.47(16)
C10 C8 C3 107.15(15)
C13 C10 C11 104.69(15)
C13 C10 C8 113.59(15)
C11 C10 C8 110.02(15)
C12 C11 C10 106.25(16)
C12 C11 C5 110.79(16)
C10 C11 C5 110.12(16)
O6 C12 C11 124.4(2)
O6 C12 C14 125.3(2)
C11 C12 C14 110.35(16)
O5 C13 C14 123.81(19)
O5 C13 C10 126.16(18)
C14 C13 C10 110.02(17)
C16 C14 C12 114.69(19)
C16 C14 C13 114.35(19)
C12 C14 C13 101.80(16)
C16 C14 C15 111.8(2)
C12 C14 C15 106.61(18)
C13 C14 C15 106.76(17)
C3 O2 C2 117.24(16)
C3 O3 C1 118.63(16)
C9 O4 C8 119.54(17)

loop_
_geom_bond_atom_site_label_1
_geom_bond_atom_site_label_2
_geom_bond_distance
C1 O3 1.439(3)
C2 O2 1.440(3)
C3 O3 1.400(2)
C3 O2 1.403(2)
C3 C4 1.550(3)
C3 C8 1.556(3)
C4 O1 1.205(2)
C4 C5 1.507(3)
C5 C6 1.501(3)
C5 C11 1.550(3)
C6 C7 1.316(3)
C7 C8 1.512(3)
C8 O4 1.415(2)
C8 C10 1.546(3)
C9 O4 1.412(3)
C10 C13 1.528(3)
C10 C11 1.543(2)
C11 C12 1.514(3)
C12 O6 1.207(2)
C12 C14 1.516(3)
C13 O5 1.206(2)
C13 C14 1.520(3)
C14 C16 1.507(3)
C14 C15 1.551(3)
